data_4119113
loop_
_publ_author_name
'Adams, Richard D.'
'Captain, Burjor'
'Zhu, Lei'

_publ_section_title
;
 Platinum Promoted Insertion of an Alkyne into a Metal&#x2212;Hydrogen
 Bond
;
_journal_issue 42
_journal_name_full 'Journal of the American Chemical Society'
_journal_page_first 13672
_journal_page_last 13673
_journal_paper_doi 10.1021/ja0657152
_journal_volume 128
_journal_year 2006
_chemical_formula_sum 'C42 H49 O4 Os P Pt Sn'
_chemical_formula_weight 1152.76
_chemical_name_systematic
; 
 ? 
;
_space_group_IT_number 2
_symmetry_cell_setting triclinic
_symmetry_space_group_name_Hall '-P 1'
_symmetry_space_group_name_H-M 'P -1'
_atom_sites_solution_hydrogens geom
_atom_sites_solution_primary direct
_atom_sites_solution_secondary difmap
_audit_creation_method SHELXL-97
_cell_angle_alpha 76.544(2)
_cell_angle_beta 73.541(2)
_cell_angle_gamma 76.415(2)
_cell_formula_units_Z 4
_cell_length_a 15.2610(15)
_cell_length_b 15.4146(15)
_cell_length_c 21.044(2)
_cell_measurement_reflns_used 8245
_cell_measurement_temperature 294(2)
_cell_measurement_theta_max 28.25
_cell_measurement_theta_min 2.19
_cell_volume 4540.9(8)
_computing_cell_refinement 'SAINT+  V6.2 (Bruker, 2001)'
_computing_data_collection 'SMART V5.625 (Bruker, 2001)'
_computing_data_reduction 'SAINT+  V6.2'
_computing_molecular_graphics 'SHELXTL V6.1 (Sheldrick, 1997)'
_computing_publication_material 'SHELXTL V6.1'
_computing_structure_refinement 'SHELXL-97 (Sheldrick, 1997)'
_computing_structure_solution 'SHELXS-97 (Sheldrick, 1990)'
_diffrn_ambient_temperature 294(2)
_diffrn_measured_fraction_theta_full 0.992
_diffrn_measured_fraction_theta_max 0.992
_diffrn_measurement_device_type 'Bruker SMART APEX CCD diffractometer'
_diffrn_measurement_method 'omega scans'
_diffrn_radiation_monochromator graphite
_diffrn_radiation_source 'fine-focus sealed tube'
_diffrn_radiation_type MoK\a
_diffrn_radiation_wavelength 0.71073
_diffrn_reflns_av_R_equivalents 0.0253
_diffrn_reflns_av_sigmaI/netI 0.0355
_diffrn_reflns_limit_h_max 20
_diffrn_reflns_limit_h_min -19
_diffrn_reflns_limit_k_max 20
_diffrn_reflns_limit_k_min -20
_diffrn_reflns_limit_l_max 27
_diffrn_reflns_limit_l_min -28
_diffrn_reflns_number 47894
_diffrn_reflns_theta_full 28.30
_diffrn_reflns_theta_max 28.30
_diffrn_reflns_theta_min 1.03
_diffrn_standards_decay_% <1
_exptl_absorpt_coefficient_mu 6.480
_exptl_absorpt_correction_T_max 1.000
_exptl_absorpt_correction_T_min 0.430
_exptl_absorpt_correction_type multi-scan
_exptl_absorpt_process_details '(SADABS, Bruker, 1997)'
_exptl_crystal_colour colorless
_exptl_crystal_density_diffrn 1.686
_exptl_crystal_density_method 'not measured'
_exptl_crystal_description block
_exptl_crystal_F_000 2208
_exptl_crystal_size_max 0.50
_exptl_crystal_size_mid 0.25
_exptl_crystal_size_min 0.20
_refine_diff_density_max 3.731
_refine_diff_density_min -1.195
_refine_diff_density_rms 0.256
_refine_ls_extinction_method none
_refine_ls_goodness_of_fit_ref 1.051
_refine_ls_hydrogen_treatment mixed
_refine_ls_matrix_type full
_refine_ls_number_parameters 935
_refine_ls_number_reflns 22398
_refine_ls_number_restraints 0
_refine_ls_restrained_S_all 1.051
_refine_ls_R_factor_all 0.0624
_refine_ls_R_factor_gt 0.0405
_refine_ls_shift/su_max 0.002
_refine_ls_shift/su_mean 0.000
_refine_ls_structure_factor_coef Fsqd
_refine_ls_weighting_details 'calc w=1/[\s^2^(Fo^2^)+(0.0815P)^2^+5.6601P] where P=(Fo^2^+2Fc^2^)/3'
_refine_ls_weighting_scheme calc
_refine_ls_wR_factor_gt 0.1230
_refine_ls_wR_factor_ref 0.1444
_reflns_number_gt 16059
_reflns_number_total 22398
_reflns_threshold_expression >2sigma(I)
_cod_data_source_file ja0657152sup1.cif
_cod_data_source_block p-1
_cod_depositor_comments
;
The following automatic conversions were performed:

'_symmetry_cell_setting' value 'Triclinic' changed to 'triclinic'
according to /home/saulius/struct/CIF-dictionaries/cif_core.dic
dictionary named 'cif_core.dic' version 2.4.2 from
2011-04-26.

'_exptl_absorpt_correction_type' value 'Multi-scan'
changed to 'multi-scan' according to
/home/saulius/struct/CIF-dictionaries/cif_core.dic dictionary named
'cif_core.dic' version 2.4.2 from 2011-04-26.

Automatic conversion script
Id: cif_fix_values 1891 2012-01-12 08:04:46Z andrius 
;
_cod_original_cell_volume 4540.8(8)
_cod_original_sg_symbol_H-M P-1
_cod_database_code 4119113

loop_
_symmetry_equiv_pos_as_xyz
'x, y, z'
'-x, -y, -z'

loop_
_atom_site_label
_atom_site_type_symbol
_atom_site_fract_x
_atom_site_fract_y
_atom_site_fract_z
_atom_site_U_iso_or_equiv
_atom_site_adp_type
_atom_site_occupancy
_atom_site_symmetry_multiplicity
_atom_site_calc_flag
_atom_site_refinement_flags
Pt1 Pt 0.374028(15) 0.219966(16) 0.385683(12) 0.04506(7) Uani 1 1 d .
Os1 Os 0.198653(16) 0.205906(17) 0.388281(14) 0.04739(7) Uani 1 1 d .
Sn1 Sn 0.04053(3) 0.20392(3) 0.35619(2) 0.05080(11) Uani 1 1 d .
P1 P 0.50235(11) 0.29188(11) 0.35997(9) 0.0498(4) Uani 1 1 d .
O11 O 0.2949(4) 0.1270(6) 0.2590(4) 0.115(3) Uani 1 1 d .
O12 O 0.2231(4) 0.0182(4) 0.4737(4) 0.093(2) Uani 1 1 d .
O13 O 0.0723(4) 0.2933(4) 0.5067(3) 0.0761(15) Uani 1 1 d .
O21 O 0.4462(4) 0.0207(4) 0.4229(4) 0.102(2) Uani 1 1 d .
C1 C 0.2697(4) 0.3242(4) 0.3718(4) 0.0545(16) Uani 1 1 d .
C2 C 0.2225(5) 0.3476(4) 0.3198(4) 0.0578(17) Uani 1 1 d .
C11 C 0.2613(5) 0.1577(6) 0.3064(4) 0.068(2) Uani 1 1 d .
C12 C 0.2100(5) 0.0889(5) 0.4427(4) 0.066(2) Uani 1 1 d .
C13 C 0.1198(5) 0.2590(5) 0.4637(4) 0.0545(15) Uani 1 1 d .
C21 C 0.4242(5) 0.0969(5) 0.4100(4) 0.0639(19) Uani 1 1 d .
C23 C 0.1461(5) 0.4278(5) 0.3142(4) 0.065(2) Uani 1 1 d .
C24 C 0.1133(6) 0.4485(6) 0.2564(5) 0.083(3) Uani 1 1 d .
H24 H 0.1381 0.4131 0.2231 0.100 Uiso 1 1 calc R
C25 C 0.0421(7) 0.5238(7) 0.2490(7) 0.105(4) Uani 1 1 d .
H25 H 0.0196 0.5376 0.2104 0.126 Uiso 1 1 calc R
C26 C 0.0055(8) 0.5763(7) 0.2962(8) 0.113(4) Uani 1 1 d .
H26 H -0.0414 0.6259 0.2897 0.136 Uiso 1 1 calc R
C27 C 0.0373(7) 0.5573(6) 0.3554(7) 0.107(4) Uani 1 1 d .
H27 H 0.0118 0.5932 0.3884 0.129 Uiso 1 1 calc R
C28 C 0.1084(6) 0.4827(6) 0.3631(5) 0.087(3) Uani 1 1 d .
H28 H 0.1310 0.4693 0.4015 0.105 Uiso 1 1 calc R
C29 C -0.0826(5) 0.2742(5) 0.4170(4) 0.0608(18) Uani 1 1 d .
C30 C -0.1494(5) 0.2236(6) 0.4619(4) 0.069(2) Uani 1 1 d .
H30 H -0.1413 0.1614 0.4640 0.083 Uiso 1 1 calc R
C31 C -0.2275(6) 0.2690(8) 0.5027(4) 0.088(3) Uani 1 1 d .
H31 H -0.2712 0.2360 0.5320 0.106 Uiso 1 1 calc R
C32 C -0.2411(8) 0.3577(9) 0.5011(5) 0.101(4) Uani 1 1 d .
H32 H -0.2937 0.3861 0.5288 0.121 Uiso 1 1 calc R
C33 C -0.1770(9) 0.4073(8) 0.4582(7) 0.110(4) Uani 1 1 d .
H33 H -0.1864 0.4694 0.4573 0.132 Uiso 1 1 calc R
C34 C -0.0965(6) 0.3650(6) 0.4154(5) 0.082(2) Uani 1 1 d .
H34 H -0.0536 0.3992 0.3865 0.098 Uiso 1 1 calc R
C35 C 0.0035(4) 0.0733(5) 0.3689(3) 0.0525(15) Uani 1 1 d .
C36 C -0.0616(5) 0.0656(5) 0.3366(4) 0.0615(17) Uani 1 1 d .
H36 H -0.0849 0.1159 0.3079 0.074 Uiso 1 1 calc R
C37 C -0.0922(5) -0.0146(6) 0.3461(4) 0.069(2) Uani 1 1 d .
H37 H -0.1369 -0.0177 0.3248 0.083 Uiso 1 1 calc R
C38 C -0.0567(6) -0.0906(6) 0.3872(4) 0.072(2) Uani 1 1 d .
H38 H -0.0759 -0.1454 0.3926 0.087 Uiso 1 1 calc R
C39 C 0.0066(6) -0.0846(6) 0.4196(4) 0.070(2) Uani 1 1 d .
H39 H 0.0304 -0.1353 0.4476 0.085 Uiso 1 1 calc R
C40 C 0.0352(5) -0.0036(5) 0.4109(4) 0.0643(18) Uani 1 1 d .
H40 H 0.0776 -0.0004 0.4341 0.077 Uiso 1 1 calc R
C41 C 0.0314(5) 0.2591(5) 0.2530(4) 0.0585(16) Uani 1 1 d .
C42 C 0.0959(6) 0.2266(6) 0.1994(4) 0.074(2) Uani 1 1 d .
H42 H 0.1457 0.1812 0.2075 0.089 Uiso 1 1 calc R
C43 C 0.0886(7) 0.2600(8) 0.1334(5) 0.093(3) Uani 1 1 d .
H43 H 0.1321 0.2360 0.0981 0.112 Uiso 1 1 calc R
C44 C 0.0172(8) 0.3282(7) 0.1210(5) 0.096(3) Uani 1 1 d .
H44 H 0.0131 0.3522 0.0769 0.115 Uiso 1 1 calc R
C45 C -0.0475(8) 0.3609(7) 0.1727(6) 0.099(3) Uani 1 1 d .
H45 H -0.0965 0.4070 0.1641 0.118 Uiso 1 1 calc R
C46 C -0.0413(6) 0.3265(6) 0.2377(5) 0.081(2) Uani 1 1 d .
H46 H -0.0873 0.3491 0.2726 0.098 Uiso 1 1 calc R
C47 C 0.4879(6) 0.3714(6) 0.4199(5) 0.082(3) Uani 1 1 d .
C48 C 0.3860(7) 0.4216(8) 0.4354(7) 0.129(5) Uani 1 1 d .
H48A H 0.3802 0.4679 0.4606 0.193 Uiso 1 1 calc R
H48B H 0.3464 0.3792 0.4612 0.193 Uiso 1 1 calc R
H48C H 0.3682 0.4487 0.3939 0.193 Uiso 1 1 calc R
C49 C 0.5079(7) 0.3127(8) 0.4883(5) 0.112(4) Uani 1 1 d .
H49A H 0.4841 0.3486 0.5232 0.168 Uiso 1 1 calc R
H49B H 0.5737 0.2929 0.4830 0.168 Uiso 1 1 calc R
H49C H 0.4782 0.2608 0.5004 0.168 Uiso 1 1 calc R
C50 C 0.5519(7) 0.4422(7) 0.3941(6) 0.112(4) Uani 1 1 d .
H50A H 0.5390 0.4798 0.3534 0.167 Uiso 1 1 calc R
H50B H 0.6156 0.4118 0.3853 0.167 Uiso 1 1 calc R
H50C H 0.5411 0.4790 0.4276 0.167 Uiso 1 1 calc R
C51 C 0.6164(4) 0.2074(5) 0.3613(4) 0.0587(17) Uani 1 1 d .
C52 C 0.6360(5) 0.1525(6) 0.3049(5) 0.076(2) Uani 1 1 d .
H52A H 0.6879 0.1042 0.3088 0.114 Uiso 1 1 calc R
H52B H 0.6500 0.1915 0.2620 0.114 Uiso 1 1 calc R
H52C H 0.5823 0.1276 0.3088 0.114 Uiso 1 1 calc R
C53 C 0.6093(6) 0.1386(6) 0.4275(5) 0.084(3) Uani 1 1 d .
H53A H 0.6684 0.0994 0.4274 0.126 Uiso 1 1 calc R
H53B H 0.5634 0.1031 0.4317 0.126 Uiso 1 1 calc R
H53C H 0.5917 0.1703 0.4647 0.126 Uiso 1 1 calc R
C54 C 0.7013(5) 0.2511(7) 0.3513(5) 0.088(3) Uani 1 1 d .
H54A H 0.6863 0.2942 0.3809 0.132 Uiso 1 1 calc R
H54B H 0.7181 0.2815 0.3054 0.132 Uiso 1 1 calc R
H54C H 0.7524 0.2050 0.3612 0.132 Uiso 1 1 calc R
C55 C 0.5107(6) 0.3602(6) 0.2716(5) 0.082(3) Uani 1 1 d .
C56 C 0.6037(7) 0.3917(8) 0.2364(6) 0.113(4) Uani 1 1 d .
H56A H 0.5981 0.4326 0.1952 0.170 Uiso 1 1 calc R
H56B H 0.6512 0.3400 0.2268 0.170 Uiso 1 1 calc R
H56C H 0.6198 0.4220 0.2654 0.170 Uiso 1 1 calc R
C57 C 0.4355(7) 0.4467(6) 0.2736(6) 0.111(4) Uani 1 1 d .
H57A H 0.4540 0.4898 0.2913 0.166 Uiso 1 1 calc R
H57B H 0.3777 0.4316 0.3020 0.166 Uiso 1 1 calc R
H57C H 0.4280 0.4724 0.2289 0.166 Uiso 1 1 calc R
C58 C 0.4889(7) 0.3007(8) 0.2294(5) 0.098(3) Uani 1 1 d .
H58A H 0.4836 0.3360 0.1861 0.148 Uiso 1 1 calc R
H58B H 0.4314 0.2802 0.2525 0.148 Uiso 1 1 calc R
H58C H 0.5381 0.2493 0.2235 0.148 Uiso 1 1 calc R
H1 H 0.237(5) 0.367(5) 0.413(4) 0.08(2) Uiso 1 1 d .
H2 H 0.242(4) 0.316(4) 0.273(3) 0.053(18) Uiso 1 1 d .
Pt2 Pt 0.406215(16) 0.887036(17) 0.147273(12) 0.04669(7) Uani 1 1 d .
Os2 Os 0.581713(17) 0.905162(17) 0.140420(12) 0.04607(7) Uani 1 1 d .
Sn2 Sn 0.73753(3) 0.91579(3) 0.17117(2) 0.04680(10) Uani 1 1 d .
P2 P 0.27506(12) 0.81784(12) 0.18180(9) 0.0502(4) Uani 1 1 d .
O14 O 0.7140(4) 0.7954(5) 0.0354(3) 0.0903(19) Uani 1 1 d .
O15 O 0.5701(5) 1.0725(4) 0.0321(3) 0.0911(19) Uani 1 1 d .
O16 O 0.4825(4) 1.0206(5) 0.2495(3) 0.094(2) Uani 1 1 d .
O22 O 0.3358(5) 1.0821(4) 0.0942(4) 0.111(2) Uani 1 1 d .
C3 C 0.5081(4) 0.7863(5) 0.1727(4) 0.0509(14) Uani 1 1 d .
C4 C 0.5495(5) 0.7774(4) 0.2255(4) 0.0543(15) Uani 1 1 d .
C14 C 0.6635(5) 0.8357(6) 0.0738(4) 0.0642(18) Uani 1 1 d .
C15 C 0.5765(5) 1.0090(5) 0.0731(4) 0.0626(18) Uani 1 1 d .
C16 C 0.5179(5) 0.9769(5) 0.2098(4) 0.0602(17) Uani 1 1 d .
C22 C 0.3576(5) 1.0072(5) 0.1131(4) 0.067(2) Uani 1 1 d .
C59 C 0.6213(5) 0.6999(5) 0.2447(4) 0.0629(19) Uani 1 1 d .
C60 C 0.6771(6) 0.6445(6) 0.2011(6) 0.090(3) Uani 1 1 d .
H60 H 0.6725 0.6558 0.1567 0.108 Uiso 1 1 calc R
C61 C 0.7410(7) 0.5706(7) 0.2237(8) 0.112(4) Uani 1 1 d .
H61 H 0.7781 0.5326 0.1942 0.135 Uiso 1 1 calc R
C62 C 0.7497(8) 0.5537(7) 0.2885(8) 0.110(4) Uani 1 1 d .
H62 H 0.7936 0.5055 0.3027 0.132 Uiso 1 1 calc R
C63 C 0.6950(9) 0.6065(7) 0.3307(7) 0.106(4) Uani 1 1 d .
H63 H 0.6996 0.5943 0.3752 0.127 Uiso 1 1 calc R
C64 C 0.6314(7) 0.6794(5) 0.3100(5) 0.082(3) Uani 1 1 d .
H64 H 0.5943 0.7158 0.3407 0.099 Uiso 1 1 calc R
C65 C 0.7390(4) 0.8675(4) 0.2760(3) 0.0488(14) Uani 1 1 d .
C66 C 0.6666(5) 0.8995(5) 0.3263(4) 0.0619(18) Uani 1 1 d .
H66 H 0.6183 0.9437 0.3139 0.074 Uiso 1 1 calc R
C67 C 0.6626(6) 0.8689(6) 0.3942(4) 0.074(2) Uani 1 1 d .
H67 H 0.6133 0.8930 0.4266 0.089 Uiso 1 1 calc R
C68 C 0.7333(6) 0.8016(6) 0.4130(4) 0.072(2) Uani 1 1 d .
H68 H 0.7316 0.7795 0.4583 0.086 Uiso 1 1 calc R
C69 C 0.8057(6) 0.7681(5) 0.3642(4) 0.074(2) Uani 1 1 d .
H69 H 0.8529 0.7226 0.3767 0.088 Uiso 1 1 calc R
C70 C 0.8095(5) 0.8012(5) 0.2963(4) 0.0607(17) Uani 1 1 d .
H70 H 0.8600 0.7787 0.2640 0.073 Uiso 1 1 calc R
C71 C 0.8635(4) 0.8447(5) 0.1136(3) 0.0525(15) Uani 1 1 d .
C72 C 0.8890(6) 0.7514(5) 0.1264(4) 0.070(2) Uani 1 1 d .
H72 H 0.8528 0.7177 0.1624 0.084 Uiso 1 1 calc R
C73 C 0.9680(7) 0.7070(7) 0.0863(5) 0.089(3) Uani 1 1 d .
H73 H 0.9839 0.6442 0.0961 0.107 Uiso 1 1 calc R
C74 C 1.0224(7) 0.7544(8) 0.0331(5) 0.092(3) Uani 1 1 d .
H74 H 1.0755 0.7246 0.0067 0.111 Uiso 1 1 calc R
C75 C 0.9977(7) 0.8453(8) 0.0194(5) 0.090(3) Uani 1 1 d .
H75 H 1.0337 0.8778 -0.0176 0.108 Uiso 1 1 calc R
C76 C 0.9195(6) 0.8924(6) 0.0592(4) 0.070(2) Uani 1 1 d .
H76 H 0.9051 0.9553 0.0491 0.085 Uiso 1 1 calc R
C77 C 0.7670(4) 1.0511(5) 0.1527(3) 0.0532(15) Uani 1 1 d .
C78 C 0.8398(5) 1.0650(5) 0.1730(4) 0.0635(18) Uani 1 1 d .
H78 H 0.8756 1.0154 0.1942 0.076 Uiso 1 1 calc R
C79 C 0.8622(6) 1.1513(6) 0.1631(4) 0.074(2) Uani 1 1 d .
H79 H 0.9115 1.1587 0.1779 0.089 Uiso 1 1 calc R
C80 C 0.8107(6) 1.2237(6) 0.1317(4) 0.075(2) Uani 1 1 d .
H80 H 0.8256 1.2810 0.1244 0.090 Uiso 1 1 calc R
C81 C 0.7370(7) 1.2137(6) 0.1104(4) 0.079(2) Uani 1 1 d .
H81 H 0.7015 1.2639 0.0895 0.094 Uiso 1 1 calc R
C82 C 0.7158(6) 1.1277(5) 0.1205(4) 0.0675(19) Uani 1 1 d .
H82 H 0.6665 1.1209 0.1053 0.081 Uiso 1 1 calc R
C83 C 0.2931(5) 0.7168(5) 0.1384(4) 0.0641(18) Uani 1 1 d .
C84 C 0.2244(7) 0.6517(7) 0.1738(6) 0.100(3) Uani 1 1 d .
H84A H 0.2373 0.6027 0.1496 0.149 Uiso 1 1 calc R
H84B H 0.1620 0.6839 0.1750 0.149 Uiso 1 1 calc R
H84C H 0.2309 0.6278 0.2190 0.149 Uiso 1 1 calc R
C85 C 0.2787(7) 0.7510(7) 0.0664(4) 0.088(3) Uani 1 1 d .
H85A H 0.3155 0.7969 0.0434 0.133 Uiso 1 1 calc R
H85B H 0.2143 0.7761 0.0686 0.133 Uiso 1 1 calc R
H85C H 0.2974 0.7013 0.0423 0.133 Uiso 1 1 calc R
C86 C 0.3925(6) 0.6657(6) 0.1315(5) 0.081(3) Uani 1 1 d .
H86A H 0.3986 0.6102 0.1160 0.122 Uiso 1 1 calc R
H86B H 0.4078 0.6523 0.1744 0.122 Uiso 1 1 calc R
H86C H 0.4340 0.7024 0.0995 0.122 Uiso 1 1 calc R
C87 C 0.1641(5) 0.9006(6) 0.1648(4) 0.069(2) Uani 1 1 d .
C88 C 0.1827(7) 0.9478(7) 0.0905(5) 0.092(3) Uani 1 1 d .
H88A H 0.1873 0.9052 0.0624 0.138 Uiso 1 1 calc R
H88B H 0.2398 0.9704 0.0784 0.138 Uiso 1 1 calc R
H88C H 0.1326 0.9974 0.0842 0.138 Uiso 1 1 calc R
C89 C 0.1389(6) 0.9724(6) 0.2109(6) 0.093(3) Uani 1 1 d .
H89A H 0.1916 1.0004 0.2040 0.139 Uiso 1 1 calc R
H89B H 0.1220 0.9435 0.2571 0.139 Uiso 1 1 calc R
H89C H 0.0877 1.0177 0.2001 0.139 Uiso 1 1 calc R
C90 C 0.0795(6) 0.8551(8) 0.1776(6) 0.102(3) Uani 1 1 d .
H90A H 0.0296 0.8989 0.1632 0.153 Uiso 1 1 calc R
H90B H 0.0600 0.8318 0.2249 0.153 Uiso 1 1 calc R
H90C H 0.0962 0.8063 0.1528 0.153 Uiso 1 1 calc R
C91 C 0.2572(6) 0.7780(5) 0.2764(4) 0.0667(19) Uani 1 1 d .
C92 C 0.2764(7) 0.8510(7) 0.3071(4) 0.087(3) Uani 1 1 d .
H92A H 0.2285 0.9037 0.3045 0.131 Uiso 1 1 calc R
H92B H 0.3355 0.8671 0.2827 0.131 Uiso 1 1 calc R
H92C H 0.2774 0.8276 0.3534 0.131 Uiso 1 1 calc R
C93 C 0.1613(6) 0.7545(7) 0.3154(4) 0.089(3) Uani 1 1 d .
H93A H 0.1635 0.7254 0.3607 0.133 Uiso 1 1 calc R
H93B H 0.1452 0.7144 0.2936 0.133 Uiso 1 1 calc R
H93C H 0.1155 0.8092 0.3163 0.133 Uiso 1 1 calc R
C94 C 0.3308(6) 0.6919(6) 0.2916(4) 0.085(3) Uani 1 1 d .
H94A H 0.3230 0.6739 0.3394 0.127 Uiso 1 1 calc R
H94B H 0.3920 0.7053 0.2713 0.127 Uiso 1 1 calc R
H94C H 0.3227 0.6436 0.2733 0.127 Uiso 1 1 calc R
H3 H 0.533(4) 0.741(4) 0.152(3) 0.029(14) Uiso 1 1 d .
H4 H 0.512(4) 0.802(4) 0.265(3) 0.035(15) Uiso 1 1 d .

loop_
_atom_site_aniso_label
_atom_site_aniso_U_11
_atom_site_aniso_U_22
_atom_site_aniso_U_33
_atom_site_aniso_U_23
_atom_site_aniso_U_13
_atom_site_aniso_U_12
Pt1 0.03748(12) 0.04068(13) 0.05669(14) -0.00843(10) -0.01438(10) -0.00301(9)
Os1 0.03868(12) 0.04178(13) 0.06206(16) -0.00775(11) -0.01759(10) -0.00284(9)
Sn1 0.0390(2) 0.0507(2) 0.0643(3) -0.0150(2) -0.01668(19) -0.00157(17)
P1 0.0396(8) 0.0445(9) 0.0648(10) -0.0134(7) -0.0113(7) -0.0044(6)
O11 0.071(4) 0.165(7) 0.120(6) -0.088(6) -0.025(4) 0.021(4)
O12 0.078(4) 0.057(3) 0.133(6) 0.024(3) -0.040(4) -0.016(3)
O13 0.080(4) 0.076(4) 0.068(3) -0.021(3) -0.013(3) -0.005(3)
O21 0.078(4) 0.052(3) 0.164(7) 0.007(4) -0.042(4) 0.000(3)
C1 0.040(3) 0.041(3) 0.078(5) -0.007(3) -0.015(3) -0.002(3)
C2 0.049(3) 0.042(3) 0.076(5) 0.004(3) -0.022(3) -0.003(3)
C11 0.043(4) 0.077(5) 0.087(5) -0.030(4) -0.020(4) 0.006(3)
C12 0.047(4) 0.056(4) 0.092(6) 0.002(4) -0.027(4) -0.012(3)
C13 0.053(4) 0.049(4) 0.062(4) -0.007(3) -0.018(3) -0.008(3)
C21 0.049(4) 0.052(4) 0.084(5) -0.002(4) -0.021(4) -0.003(3)
C23 0.050(4) 0.046(4) 0.089(5) 0.012(4) -0.022(4) -0.007(3)
C24 0.073(5) 0.062(5) 0.110(7) 0.022(5) -0.043(5) -0.015(4)
C25 0.091(7) 0.068(6) 0.165(11) 0.021(7) -0.074(8) -0.017(5)
C26 0.088(7) 0.049(5) 0.189(13) 0.019(7) -0.056(8) 0.002(5)
C27 0.081(6) 0.057(5) 0.164(11) -0.016(6) -0.020(7) 0.010(5)
C28 0.079(6) 0.061(5) 0.111(7) -0.011(5) -0.024(5) 0.007(4)
C29 0.045(3) 0.074(5) 0.067(4) -0.024(4) -0.028(3) 0.011(3)
C30 0.058(4) 0.086(6) 0.061(4) -0.013(4) -0.020(3) -0.002(4)
C31 0.061(5) 0.135(9) 0.048(4) -0.010(5) -0.007(3) 0.007(5)
C32 0.086(7) 0.116(9) 0.071(6) -0.023(6) -0.014(5) 0.035(6)
C33 0.118(9) 0.083(7) 0.131(10) -0.048(7) -0.057(8) 0.041(6)
C34 0.077(5) 0.070(5) 0.090(6) -0.017(5) -0.023(5) 0.009(4)
C35 0.044(3) 0.058(4) 0.061(4) -0.020(3) -0.013(3) -0.012(3)
C36 0.050(4) 0.064(4) 0.073(5) -0.013(4) -0.022(3) -0.005(3)
C37 0.063(4) 0.084(6) 0.071(5) -0.015(4) -0.024(4) -0.025(4)
C38 0.073(5) 0.078(5) 0.072(5) -0.009(4) -0.014(4) -0.035(4)
C39 0.080(5) 0.067(5) 0.069(5) 0.004(4) -0.029(4) -0.024(4)
C40 0.068(5) 0.070(5) 0.063(4) -0.005(4) -0.027(4) -0.022(4)
C41 0.057(4) 0.054(4) 0.067(4) -0.007(3) -0.023(3) -0.009(3)
C42 0.066(5) 0.087(6) 0.069(5) -0.022(4) -0.015(4) -0.007(4)
C43 0.096(7) 0.115(8) 0.066(5) -0.013(5) -0.005(5) -0.037(6)
C44 0.124(9) 0.097(7) 0.076(6) 0.006(5) -0.046(6) -0.034(7)
C45 0.120(8) 0.083(6) 0.100(7) -0.009(6) -0.061(7) 0.003(6)
C46 0.079(5) 0.079(6) 0.091(6) -0.025(5) -0.041(5) 0.012(4)
C47 0.066(5) 0.072(5) 0.119(8) -0.052(5) -0.008(5) -0.015(4)
C48 0.083(7) 0.113(9) 0.208(14) -0.115(10) -0.005(8) -0.003(6)
C49 0.099(8) 0.154(11) 0.101(8) -0.068(8) -0.020(6) -0.019(7)
C50 0.095(7) 0.092(7) 0.170(11) -0.055(7) -0.019(7) -0.043(6)
C51 0.038(3) 0.063(4) 0.076(5) -0.020(4) -0.015(3) -0.003(3)
C52 0.054(4) 0.080(5) 0.092(6) -0.033(5) -0.009(4) 0.002(4)
C53 0.071(5) 0.093(6) 0.088(6) -0.002(5) -0.036(5) -0.007(5)
C54 0.047(4) 0.115(8) 0.116(8) -0.032(6) -0.025(4) -0.020(4)
C55 0.073(5) 0.072(5) 0.089(6) 0.015(5) -0.021(5) -0.019(4)
C56 0.087(7) 0.120(9) 0.114(8) 0.027(7) -0.006(6) -0.049(6)
C57 0.088(7) 0.073(6) 0.148(10) 0.036(6) -0.037(7) -0.015(5)
C58 0.102(7) 0.131(9) 0.062(5) 0.007(5) -0.029(5) -0.034(7)
Pt2 0.04522(13) 0.04851(14) 0.04796(14) -0.00333(10) -0.01901(10) -0.00738(10)
Os2 0.04453(13) 0.04843(14) 0.04712(14) -0.00586(10) -0.01706(10) -0.00734(10)
Sn2 0.0421(2) 0.0501(2) 0.0488(2) -0.00805(18) -0.01388(17) -0.00683(17)
P2 0.0464(8) 0.0508(9) 0.0541(9) -0.0077(7) -0.0150(7) -0.0081(7)
O14 0.093(4) 0.106(5) 0.070(4) -0.042(4) -0.010(3) 0.000(4)
O15 0.115(5) 0.085(4) 0.076(4) 0.022(3) -0.045(4) -0.033(4)
O16 0.076(4) 0.119(5) 0.094(4) -0.062(4) -0.028(3) 0.020(3)
O22 0.115(5) 0.066(4) 0.147(7) 0.023(4) -0.063(5) -0.010(4)
C3 0.045(3) 0.047(4) 0.063(4) -0.009(3) -0.019(3) -0.006(3)
C4 0.055(4) 0.046(3) 0.059(4) 0.001(3) -0.018(3) -0.008(3)
C14 0.066(4) 0.076(5) 0.053(4) -0.015(4) -0.014(3) -0.013(4)
C15 0.064(4) 0.067(5) 0.060(4) 0.002(4) -0.024(3) -0.022(4)
C16 0.051(4) 0.063(4) 0.066(4) -0.014(4) -0.023(3) 0.003(3)
C22 0.066(4) 0.060(5) 0.079(5) 0.006(4) -0.036(4) -0.011(4)
C59 0.056(4) 0.049(4) 0.087(5) 0.007(4) -0.034(4) -0.012(3)
C60 0.079(6) 0.068(5) 0.109(7) 0.000(5) -0.028(5) 0.004(4)
C61 0.069(6) 0.069(6) 0.175(13) -0.003(7) -0.020(7) 0.003(5)
C62 0.084(7) 0.065(6) 0.186(13) 0.027(7) -0.082(8) -0.014(5)
C63 0.130(9) 0.061(6) 0.146(10) 0.023(6) -0.091(8) -0.025(6)
C64 0.103(6) 0.054(4) 0.105(7) 0.010(4) -0.065(6) -0.018(4)
C65 0.050(3) 0.049(3) 0.051(3) -0.007(3) -0.017(3) -0.010(3)
C66 0.059(4) 0.067(4) 0.060(4) -0.018(3) -0.019(3) 0.003(3)
C67 0.081(5) 0.080(5) 0.060(5) -0.014(4) -0.016(4) -0.011(4)
C68 0.092(6) 0.072(5) 0.058(4) 0.002(4) -0.033(4) -0.023(4)
C69 0.079(5) 0.067(5) 0.079(5) -0.006(4) -0.046(5) 0.004(4)
C70 0.053(4) 0.069(4) 0.062(4) -0.018(3) -0.025(3) 0.006(3)
C71 0.045(3) 0.064(4) 0.051(3) -0.011(3) -0.018(3) -0.006(3)
C72 0.069(5) 0.061(5) 0.071(5) -0.013(4) -0.006(4) -0.007(4)
C73 0.093(7) 0.078(6) 0.096(7) -0.039(5) -0.031(6) 0.019(5)
C74 0.080(6) 0.111(8) 0.079(6) -0.041(6) -0.002(5) -0.004(6)
C75 0.079(6) 0.115(8) 0.067(5) -0.027(5) 0.012(4) -0.026(6)
C76 0.073(5) 0.069(5) 0.061(4) -0.008(4) -0.005(4) -0.015(4)
C77 0.050(3) 0.059(4) 0.051(3) -0.013(3) -0.010(3) -0.012(3)
C78 0.055(4) 0.071(5) 0.063(4) -0.006(4) -0.016(3) -0.012(3)
C79 0.071(5) 0.078(6) 0.079(5) -0.015(4) -0.008(4) -0.037(4)
C80 0.091(6) 0.065(5) 0.068(5) -0.014(4) 0.001(4) -0.037(5)
C81 0.108(7) 0.056(5) 0.074(5) -0.005(4) -0.029(5) -0.017(4)
C82 0.083(5) 0.057(4) 0.070(5) -0.005(4) -0.036(4) -0.013(4)
C83 0.063(4) 0.063(4) 0.072(5) -0.020(4) -0.014(4) -0.020(4)
C84 0.103(7) 0.085(7) 0.117(8) -0.034(6) -0.004(6) -0.043(6)
C85 0.110(7) 0.098(7) 0.074(6) -0.024(5) -0.027(5) -0.036(6)
C86 0.080(6) 0.067(5) 0.100(7) -0.034(5) -0.018(5) -0.006(4)
C87 0.047(4) 0.071(5) 0.088(6) -0.010(4) -0.022(4) -0.009(3)
C88 0.087(6) 0.091(7) 0.109(7) 0.009(5) -0.063(6) -0.015(5)
C89 0.072(5) 0.079(6) 0.123(8) -0.034(6) -0.020(5) 0.005(5)
C90 0.045(4) 0.134(9) 0.136(9) -0.030(7) -0.026(5) -0.024(5)
C91 0.076(5) 0.073(5) 0.048(4) -0.004(3) -0.008(3) -0.021(4)
C92 0.097(7) 0.114(8) 0.058(5) -0.023(5) -0.012(4) -0.033(6)
C93 0.089(6) 0.104(7) 0.067(5) -0.006(5) -0.005(4) -0.032(5)
C94 0.093(6) 0.085(6) 0.066(5) 0.014(4) -0.024(5) -0.017(5)

loop_
_atom_type_symbol
_atom_type_description
_atom_type_scat_dispersion_real
_atom_type_scat_dispersion_imag
_atom_type_scat_source
C C 0.0033 0.0016 'International Tables Vol C Tables 4.2.6.8 and 6.1.1.4'
H H 0.0000 0.0000 'International Tables Vol C Tables 4.2.6.8 and 6.1.1.4'
O O 0.0106 0.0060 'International Tables Vol C Tables 4.2.6.8 and 6.1.1.4'
P P 0.1023 0.0942 'International Tables Vol C Tables 4.2.6.8 and 6.1.1.4'
Sn Sn -0.6537 1.4246 'International Tables Vol C Tables 4.2.6.8 and 6.1.1.4'
Os Os -1.2165 7.6030 'International Tables Vol C Tables 4.2.6.8 and 6.1.1.4'
Pt Pt -1.7033 8.3905 'International Tables Vol C Tables 4.2.6.8 and 6.1.1.4'

loop_
_geom_angle_atom_site_label_1
_geom_angle_atom_site_label_2
_geom_angle_atom_site_label_3
_geom_angle
C21 Pt1 C1 153.8(3)
C21 Pt1 P1 103.3(2)
C1 Pt1 P1 102.85(19)
C21 Pt1 Os1 100.0(2)
C1 Pt1 Os1 54.21(19)
P1 Pt1 Os1 156.01(4)
C12 Os1 C13 91.3(3)
C12 Os1 C11 92.4(4)
C13 Os1 C11 171.1(3)
C12 Os1 C1 133.2(3)
C13 Os1 C1 82.8(3)
C11 Os1 C1 100.5(3)
C12 Os1 C2 166.3(3)
C13 Os1 C2 93.8(3)
C11 Os1 C2 84.5(3)
C1 Os1 C2 35.5(2)
C12 Os1 Sn1 97.4(2)
C13 Os1 Sn1 86.0(2)
C11 Os1 Sn1 85.4(2)
C1 Os1 Sn1 128.13(16)
C2 Os1 Sn1 95.68(16)
C12 Os1 Pt1 91.9(2)
C13 Os1 Pt1 105.4(2)
C11 Os1 Pt1 82.7(2)
C1 Os1 Pt1 46.60(15)
C2 Os1 Pt1 74.49(16)
Sn1 Os1 Pt1 165.184(17)
C35 Sn1 C29 101.3(3)
C35 Sn1 C41 100.5(3)
C29 Sn1 C41 104.8(3)
C35 Sn1 Os1 116.98(17)
C29 Sn1 Os1 113.76(18)
C41 Sn1 Os1 117.37(19)
C47 P1 C55 108.9(5)
C47 P1 C51 108.2(4)
C55 P1 C51 108.6(4)
C47 P1 Pt1 111.9(3)
C55 P1 Pt1 106.7(3)
C51 P1 Pt1 112.5(2)
C2 C1 Pt1 128.3(5)
C2 C1 Os1 76.9(4)
Pt1 C1 Os1 79.2(2)
C2 C1 H1 113(4)
Pt1 C1 H1 119(4)
Os1 C1 H1 112(4)
C1 C2 C23 123.6(7)
C1 C2 Os1 67.7(4)
C23 C2 Os1 123.3(5)
C1 C2 H2 126(3)
C23 C2 H2 110(3)
Os1 C2 H2 90(3)
O11 C11 Os1 176.8(8)
O12 C12 Os1 175.4(7)
O13 C13 Os1 177.4(6)
O21 C21 Pt1 172.3(7)
C24 C23 C28 119.3(7)
C24 C23 C2 117.2(8)
C28 C23 C2 123.5(8)
C23 C24 C25 119.0(10)
C23 C24 H24 120.5
C25 C24 H24 120.5
C26 C25 C24 121.6(11)
C26 C25 H25 119.2
C24 C25 H25 119.2
C25 C26 C27 120.8(9)
C25 C26 H26 119.6
C27 C26 H26 119.6
C28 C27 C26 117.9(11)
C28 C27 H27 121.1
C26 C27 H27 121.1
C23 C28 C27 121.4(10)
C23 C28 H28 119.3
C27 C28 H28 119.3
C34 C29 C30 118.9(7)
C34 C29 Sn1 121.8(6)
C30 C29 Sn1 119.2(6)
C31 C30 C29 118.9(9)
C31 C30 H30 120.5
C29 C30 H30 120.5
C32 C31 C30 122.1(10)
C32 C31 H31 119.0
C30 C31 H31 119.0
C31 C32 C33 119.6(9)
C31 C32 H32 120.2
C33 C32 H32 120.2
C32 C33 C34 120.8(10)
C32 C33 H33 119.6
C34 C33 H33 119.6
C29 C34 C33 119.6(10)
C29 C34 H34 120.2
C33 C34 H34 120.2
C40 C35 C36 116.6(6)
C40 C35 Sn1 124.4(5)
C36 C35 Sn1 118.9(5)
C37 C36 C35 121.5(7)
C37 C36 H36 119.3
C35 C36 H36 119.3
C36 C37 C38 120.1(7)
C36 C37 H37 120.0
C38 C37 H37 120.0
C39 C38 C37 119.5(8)
C39 C38 H38 120.3
C37 C38 H38 120.3
C38 C39 C40 120.0(8)
C38 C39 H39 120.0
C40 C39 H39 120.0
C39 C40 C35 122.4(7)
C39 C40 H40 118.8
C35 C40 H40 118.8
C42 C41 C46 116.4(8)
C42 C41 Sn1 121.7(6)
C46 C41 Sn1 121.9(6)
C41 C42 C43 121.7(8)
C41 C42 H42 119.2
C43 C42 H42 119.2
C44 C43 C42 119.6(9)
C44 C43 H43 120.2
C42 C43 H43 120.2
C45 C44 C43 120.0(9)
C45 C44 H44 120.0
C43 C44 H44 120.0
C44 C45 C46 120.4(9)
C44 C45 H45 119.8
C46 C45 H45 119.8
C45 C46 C41 121.9(9)
C45 C46 H46 119.0
C41 C46 H46 119.0
C50 C47 C48 108.6(8)
C50 C47 C49 108.5(9)
C48 C47 C49 107.6(9)
C50 C47 P1 114.6(7)
C48 C47 P1 109.1(6)
C49 C47 P1 108.3(6)
C47 C48 H48A 109.5
C47 C48 H48B 109.5
H48A C48 H48B 109.5
C47 C48 H48C 109.5
H48A C48 H48C 109.5
H48B C48 H48C 109.5
C47 C49 H49A 109.5
C47 C49 H49B 109.5
H49A C49 H49B 109.5
C47 C49 H49C 109.5
H49A C49 H49C 109.5
H49B C49 H49C 109.5
C47 C50 H50A 109.5
C47 C50 H50B 109.5
H50A C50 H50B 109.5
C47 C50 H50C 109.5
H50A C50 H50C 109.5
H50B C50 H50C 109.5
C53 C51 C52 106.4(7)
C53 C51 C54 107.3(7)
C52 C51 C54 108.2(6)
C53 C51 P1 111.8(5)
C52 C51 P1 108.3(5)
C54 C51 P1 114.5(6)
C51 C52 H52A 109.5
C51 C52 H52B 109.5
H52A C52 H52B 109.5
C51 C52 H52C 109.5
H52A C52 H52C 109.5
H52B C52 H52C 109.5
C51 C53 H53A 109.5
C51 C53 H53B 109.5
H53A C53 H53B 109.5
C51 C53 H53C 109.5
H53A C53 H53C 109.5
H53B C53 H53C 109.5
C51 C54 H54A 109.5
C51 C54 H54B 109.5
H54A C54 H54B 109.5
C51 C54 H54C 109.5
H54A C54 H54C 109.5
H54B C54 H54C 109.5
C56 C55 C57 106.3(8)
C56 C55 C58 110.4(9)
C57 C55 C58 107.8(8)
C56 C55 P1 115.8(7)
C57 C55 P1 109.4(7)
C58 C55 P1 106.8(6)
C55 C56 H56A 109.5
C55 C56 H56B 109.5
H56A C56 H56B 109.5
C55 C56 H56C 109.5
H56A C56 H56C 109.5
H56B C56 H56C 109.5
C55 C57 H57A 109.5
C55 C57 H57B 109.5
H57A C57 H57B 109.5
C55 C57 H57C 109.5
H57A C57 H57C 109.5
H57B C57 H57C 109.5
C55 C58 H58A 109.5
C55 C58 H58B 109.5
H58A C58 H58B 109.5
C55 C58 H58C 109.5
H58A C58 H58C 109.5
H58B C58 H58C 109.5
C22 Pt2 C3 154.0(3)
C22 Pt2 P2 102.5(2)
C3 Pt2 P2 103.55(19)
C22 Pt2 Os2 99.9(2)
C3 Pt2 Os2 54.15(19)
P2 Pt2 Os2 156.73(4)
C15 Os2 C16 91.1(3)
C15 Os2 C14 89.6(3)
C16 Os2 C14 170.9(3)
C15 Os2 C3 133.5(3)
C16 Os2 C3 102.1(3)
C14 Os2 C3 83.8(3)
C15 Os2 C4 166.0(3)
C16 Os2 C4 85.8(3)
C14 Os2 C4 95.6(3)
C3 Os2 C4 34.9(2)
C15 Os2 Sn2 98.4(2)
C16 Os2 Sn2 85.4(2)
C14 Os2 Sn2 85.5(2)
C3 Os2 Sn2 126.65(16)
C4 Os2 Sn2 95.05(16)
C15 Os2 Pt2 92.5(2)
C16 Os2 Pt2 82.7(2)
C14 Os2 Pt2 106.4(2)
C3 Os2 Pt2 46.77(16)
C4 Os2 Pt2 73.51(16)
Sn2 Os2 Pt2 163.966(15)
C77 Sn2 C71 102.1(3)
C77 Sn2 C65 103.0(2)
C71 Sn2 C65 106.3(2)
C77 Sn2 Os2 115.13(18)
C71 Sn2 Os2 114.41(17)
C65 Sn2 Os2 114.48(16)
C91 P2 C83 110.0(4)
C91 P2 C87 108.3(4)
C83 P2 C87 108.2(4)
C91 P2 Pt2 105.9(3)
C83 P2 Pt2 111.6(2)
C87 P2 Pt2 112.8(2)
C4 C3 Pt2 126.7(5)
C4 C3 Os2 77.7(4)
Pt2 C3 Os2 79.1(2)
C4 C3 H3 109(4)
Pt2 C3 H3 124(4)
Os2 C3 H3 117(4)
C3 C4 C59 125.1(7)
C3 C4 Os2 67.4(4)
C59 C4 Os2 124.3(5)
C3 C4 H4 118(3)
C59 C4 H4 110(3)
Os2 C4 H4 106(3)
O14 C14 Os2 177.6(7)
O15 C15 Os2 177.6(7)
O16 C16 Os2 177.9(8)
O22 C22 Pt2 172.6(7)
C60 C59 C64 117.3(7)
C60 C59 C4 123.1(8)
C64 C59 C4 119.5(8)
C59 C60 C61 119.7(11)
C59 C60 H60 120.1
C61 C60 H60 120.1
C62 C61 C60 121.0(12)
C62 C61 H61 119.5
C60 C61 H61 119.5
C63 C62 C61 119.1(9)
C63 C62 H62 120.4
C61 C62 H62 120.4
C62 C63 C64 121.1(11)
C62 C63 H63 119.4
C64 C63 H63 119.4
C63 C64 C59 121.7(10)
C63 C64 H64 119.2
C59 C64 H64 119.2
C66 C65 C70 116.9(6)
C66 C65 Sn2 120.7(5)
C70 C65 Sn2 122.4(5)
C65 C66 C67 123.0(7)
C65 C66 H66 118.5
C67 C66 H66 118.5
C66 C67 C68 118.9(8)
C66 C67 H67 120.5
C68 C67 H67 120.5
C69 C68 C67 119.3(7)
C69 C68 H68 120.3
C67 C68 H68 120.3
C68 C69 C70 120.9(7)
C68 C69 H69 119.5
C70 C69 H69 119.5
C65 C70 C69 120.9(7)
C65 C70 H70 119.5
C69 C70 H70 119.5
C72 C71 C76 117.4(7)
C72 C71 Sn2 122.4(5)
C76 C71 Sn2 120.1(5)
C71 C72 C73 121.2(8)
C71 C72 H72 119.4
C73 C72 H72 119.4
C74 C73 C72 120.9(9)
C74 C73 H73 119.5
C72 C73 H73 119.6
C75 C74 C73 118.6(9)
C75 C74 H74 120.7
C73 C74 H74 120.7
C74 C75 C76 122.1(9)
C74 C75 H75 118.9
C76 C75 H75 118.9
C71 C76 C75 119.7(8)
C71 C76 H76 120.1
C75 C76 H76 120.1
C78 C77 C82 116.6(7)
C78 C77 Sn2 119.7(5)
C82 C77 Sn2 123.7(5)
C77 C78 C79 122.6(7)
C77 C78 H78 118.7
C79 C78 H78 118.7
C80 C79 C78 119.0(8)
C80 C79 H79 120.5
C78 C79 H79 120.5
C79 C80 C81 120.9(8)
C79 C80 H80 119.5
C81 C80 H80 119.5
C80 C81 C82 119.4(8)
C80 C81 H81 120.3
C82 C81 H81 120.3
C81 C82 C77 121.5(7)
C81 C82 H82 119.2
C77 C82 H82 119.2
C86 C83 C84 110.3(7)
C86 C83 C85 106.8(7)
C84 C83 C85 106.0(7)
C86 C83 P2 109.9(5)
C84 C83 P2 113.8(6)
C85 C83 P2 109.7(6)
C83 C84 H84A 109.5
C83 C84 H84B 109.5
H84A C84 H84B 109.5
C83 C84 H84C 109.5
H84A C84 H84C 109.5
H84B C84 H84C 109.5
C83 C85 H85A 109.5
C83 C85 H85B 109.5
H85A C85 H85B 109.5
C83 C85 H85C 109.5
H85A C85 H85C 109.5
H85B C85 H85C 109.5
C83 C86 H86A 109.5
C83 C86 H86B 109.5
H86A C86 H86B 109.5
C83 C86 H86C 109.5
H86A C86 H86C 109.5
H86B C86 H86C 109.5
C90 C87 C88 106.5(7)
C90 C87 C89 108.6(7)
C88 C87 C89 109.6(8)
C90 C87 P2 114.4(6)
C88 C87 P2 109.6(6)
C89 C87 P2 108.1(6)
C87 C88 H88A 109.5
C87 C88 H88B 109.5
H88A C88 H88B 109.5
C87 C88 H88C 109.5
H88A C88 H88C 109.5
H88B C88 H88C 109.5
C87 C89 H89A 109.5
C87 C89 H89B 109.5
H89A C89 H89B 109.5
C87 C89 H89C 109.5
H89A C89 H89C 109.5
H89B C89 H89C 109.5
C87 C90 H90A 109.5
C87 C90 H90B 109.5
H90A C90 H90B 109.5
C87 C90 H90C 109.5
H90A C90 H90C 109.5
H90B C90 H90C 109.5
C92 C91 C93 108.6(7)
C92 C91 C94 105.3(7)
C93 C91 C94 106.7(7)
C92 C91 P2 108.9(5)
C93 C91 P2 116.7(6)
C94 C91 P2 110.0(5)
C91 C92 H92A 109.5
C91 C92 H92B 109.5
H92A C92 H92B 109.5
C91 C92 H92C 109.5
H92A C92 H92C 109.5
H92B C92 H92C 109.5
C91 C93 H93A 109.5
C91 C93 H93B 109.5
H93A C93 H93B 109.5
C91 C93 H93C 109.5
H93A C93 H93C 109.5
H93B C93 H93C 109.5
C91 C94 H94A 109.5
C91 C94 H94B 109.5
H94A C94 H94B 109.5
C91 C94 H94C 109.5
H94A C94 H94C 109.5
H94B C94 H94C 109.5

loop_
_geom_bond_atom_site_label_1
_geom_bond_atom_site_label_2
_geom_bond_distance
Pt1 C21 1.880(7)
Pt1 C1 2.012(6)
Pt1 P1 2.3446(17)
Pt1 Os1 2.7198(4)
Os1 C12 1.898(8)
Os1 C13 1.923(7)
Os1 C11 1.940(8)
Os1 C1 2.246(7)
Os1 C2 2.364(6)
Os1 Sn1 2.6921(5)
Sn1 C35 2.156(7)
Sn1 C29 2.160(7)
Sn1 C41 2.171(7)
P1 C47 1.892(8)
P1 C55 1.898(9)
P1 C51 1.916(7)
O11 C11 1.139(9)
O12 C12 1.137(9)
O13 C13 1.138(8)
O21 C21 1.133(9)
C1 C2 1.409(10)
C1 H1 1.14(8)
C2 C23 1.496(9)
C2 H2 1.14(7)
C23 C24 1.385(12)
C23 C28 1.394(12)
C24 C25 1.405(12)
C24 H24 0.9300
C25 C26 1.343(17)
C25 H25 0.9300
C26 C27 1.406(17)
C26 H26 0.9300
C27 C28 1.397(12)
C27 H27 0.9300
C28 H28 0.9300
C29 C34 1.361(11)
C29 C30 1.423(11)
C30 C31 1.399(11)
C30 H30 0.9300
C31 C32 1.328(15)
C31 H31 0.9300
C32 C33 1.374(16)
C32 H32 0.9300
C33 C34 1.419(14)
C33 H33 0.9300
C34 H34 0.9300
C35 C40 1.380(10)
C35 C36 1.392(9)
C36 C37 1.375(10)
C36 H36 0.9300
C37 C38 1.382(11)
C37 H37 0.9300
C38 C39 1.360(11)
C38 H38 0.9300
C39 C40 1.374(10)
C39 H39 0.9300
C40 H40 0.9300
C41 C42 1.377(10)
C41 C46 1.386(10)
C42 C43 1.390(12)
C42 H42 0.9300
C43 C44 1.362(14)
C43 H43 0.9300
C44 C45 1.352(14)
C44 H44 0.9300
C45 C46 1.368(12)
C45 H45 0.9300
C46 H46 0.9300
C47 C50 1.537(12)
C47 C48 1.545(13)
C47 C49 1.581(15)
C48 H48A 0.9600
C48 H48B 0.9600
C48 H48C 0.9600
C49 H49A 0.9600
C49 H49B 0.9600
C49 H49C 0.9600
C50 H50A 0.9600
C50 H50B 0.9600
C50 H50C 0.9600
C51 C53 1.535(11)
C51 C52 1.536(10)
C51 C54 1.539(10)
C52 H52A 0.9600
C52 H52B 0.9600
C52 H52C 0.9600
C53 H53A 0.9600
C53 H53B 0.9600
C53 H53C 0.9600
C54 H54A 0.9600
C54 H54B 0.9600
C54 H54C 0.9600
C55 C56 1.535(12)
C55 C57 1.541(12)
C55 C58 1.559(14)
C56 H56A 0.9600
C56 H56B 0.9600
C56 H56C 0.9600
C57 H57A 0.9600
C57 H57B 0.9600
C57 H57C 0.9600
C58 H58A 0.9600
C58 H58B 0.9600
C58 H58C 0.9600
Pt2 C22 1.881(8)
Pt2 C3 2.017(6)
Pt2 P2 2.3432(17)
Pt2 Os2 2.7177(4)
Os2 C15 1.877(8)
Os2 C16 1.936(8)
Os2 C14 1.936(8)
Os2 C3 2.243(7)
Os2 C4 2.375(6)
Os2 Sn2 2.6840(5)
Sn2 C77 2.160(7)
Sn2 C71 2.161(6)
Sn2 C65 2.163(6)
P2 C91 1.901(7)
P2 C83 1.910(7)
P2 C87 1.933(7)
O14 C14 1.134(9)
O15 C15 1.150(9)
O16 C16 1.129(9)
O22 C22 1.132(9)
C3 C4 1.392(9)
C3 H3 0.87(5)
C4 C59 1.484(9)
C4 H4 0.97(6)
C59 C60 1.370(12)
C59 C64 1.381(11)
C60 C61 1.401(13)
C60 H60 0.9300
C61 C62 1.366(17)
C61 H61 0.9300
C62 C63 1.322(17)
C62 H62 0.9300
C63 C64 1.376(12)
C63 H63 0.9300
C64 H64 0.9300
C65 C66 1.381(9)
C65 C70 1.387(9)
C66 C67 1.385(10)
C66 H66 0.9300
C67 C68 1.386(11)
C67 H67 0.9300
C68 C69 1.371(12)
C68 H68 0.9300
C69 C70 1.391(10)
C69 H69 0.9300
C70 H70 0.9300
C71 C72 1.381(10)
C71 C76 1.390(10)
C72 C73 1.392(11)
C72 H72 0.9300
C73 C74 1.362(14)
C73 H73 0.9300
C74 C75 1.346(14)
C74 H74 0.9300
C75 C76 1.400(12)
C75 H75 0.9300
C76 H76 0.9300
C77 C78 1.373(9)
C77 C82 1.400(10)
C78 C79 1.405(11)
C78 H78 0.9300
C79 C80 1.356(12)
C79 H79 0.9300
C80 C81 1.375(12)
C80 H80 0.9300
C81 C82 1.393(11)
C81 H81 0.9300
C82 H82 0.9300
C83 C86 1.520(11)
C83 C84 1.539(11)
C83 C85 1.545(11)
C84 H84A 0.9600
C84 H84B 0.9600
C84 H84C 0.9600
C85 H85A 0.9600
C85 H85B 0.9600
C85 H85C 0.9600
C86 H86A 0.9600
C86 H86B 0.9600
C86 H86C 0.9600
C87 C90 1.540(11)
C87 C88 1.540(12)
C87 C89 1.550(12)
C88 H88A 0.9600
C88 H88B 0.9600
C88 H88C 0.9600
C89 H89A 0.9600
C89 H89B 0.9600
C89 H89C 0.9600
C90 H90A 0.9600
C90 H90B 0.9600
C90 H90C 0.9600
C91 C92 1.540(11)
C91 C93 1.541(11)
C91 C94 1.560(11)
C92 H92A 0.9600
C92 H92B 0.9600
C92 H92C 0.9600
C93 H93A 0.9600
C93 H93B 0.9600
C93 H93C 0.9600
C94 H94A 0.9600
C94 H94B 0.9600
C94 H94C 0.9600

_cod_duplicate_entry 4111018
